data_1562973
loop_
_publ_author_name
'Mogare, Kailash M.'
'Klein, Wilhelm'
'Jansen, Martin'

_publ_section_title
;
 K2NaOsO5.5 and K3NaOs2O9: The first osmium perovskites containing alkali
 cations at the &#x201C;A&#x201D; site
;
_journal_name_full 'Journal of Solid State Chemistry'
_journal_page_first 153
_journal_page_last 157
_journal_paper_doi 10.1016/j.jssc.2012.03.012
_journal_volume 191
_journal_year 2012
_chemical_formula_sum 'K3 Na O9 Os2'
_chemical_formula_weight 664.69
_space_group_IT_number 194
_space_group_name_Hall '-P 6c 2c'
_space_group_name_H-M_alt 'P 63/m m c'
_symmetry_cell_setting hexagonal
_symmetry_space_group_name_H-M 'P 63/m m c'
_atom_sites_solution_hydrogens geom
_atom_sites_solution_primary direct
_atom_sites_solution_secondary difmap
_audit_creation_method SHELXL-97
_cell_angle_alpha 90.00
_cell_angle_beta 90.00
_cell_angle_gamma 120.00
_cell_formula_units_Z 2
_cell_length_a 5.9998(4)
_cell_length_b 5.9998(4)
_cell_length_c 14.3053(14)
_cell_measurement_temperature 293(2)
_cell_volume 445.97(6)
_computing_structure_refinement 'SHELXL-97 (Sheldrick, 1997)'
_computing_structure_solution 'SHELXS-97 (Sheldrick, 1990)'
_diffrn_ambient_temperature 293(2)
_diffrn_measured_fraction_theta_full 1.000
_diffrn_measured_fraction_theta_max 1.000
_diffrn_radiation_monochromator graphite
_diffrn_radiation_source 'fine-focus sealed tube'
_diffrn_radiation_type MoK\a
_diffrn_radiation_wavelength 0.71073
_diffrn_reflns_av_R_equivalents 0.0426
_diffrn_reflns_av_sigmaI/netI 0.0150
_diffrn_reflns_limit_h_max 8
_diffrn_reflns_limit_h_min -8
_diffrn_reflns_limit_k_max 8
_diffrn_reflns_limit_k_min -8
_diffrn_reflns_limit_l_max 20
_diffrn_reflns_limit_l_min -20
_diffrn_reflns_number 5187
_diffrn_reflns_theta_full 29.95
_diffrn_reflns_theta_max 29.95
_diffrn_reflns_theta_min 2.85
_exptl_absorpt_coefficient_mu 29.939
_exptl_crystal_density_diffrn 4.950
_exptl_crystal_density_method 'not measured'
_exptl_crystal_F_000 584
_refine_diff_density_max 1.525
_refine_diff_density_min -2.276
_refine_diff_density_rms 0.224
_refine_ls_extinction_coef 0.0013(3)
_refine_ls_extinction_expression Fc^*^=kFc[1+0.001xFc^2^\l^3^/sin(2\q)]^-1/4^
_refine_ls_extinction_method SHELXL
_refine_ls_goodness_of_fit_ref 1.357
_refine_ls_hydrogen_treatment mixed
_refine_ls_matrix_type full
_refine_ls_number_parameters 22
_refine_ls_number_reflns 290
_refine_ls_number_restraints 0
_refine_ls_restrained_S_all 1.357
_refine_ls_R_factor_all 0.0304
_refine_ls_R_factor_gt 0.0285
_refine_ls_shift/su_max 0.000
_refine_ls_shift/su_mean 0.000
_refine_ls_structure_factor_coef Fsqd
_refine_ls_weighting_details 'calc w=1/[\s^2^(Fo^2^)+(0.0056P)^2^+8.4544P] where P=(Fo^2^+2Fc^2^)/3'
_refine_ls_weighting_scheme calc
_refine_ls_wR_factor_gt 0.0536
_refine_ls_wR_factor_ref 0.0542
_reflns_number_gt 278
_reflns_number_total 290
_reflns_threshold_expression >2sigma(I)
_cod_data_source_file K3NaOs2O91.cif
_cod_data_source_block shelxl
_cod_original_sg_symbol_H-M P63/mmc
_cod_database_code 1562973

loop_
_symmetry_equiv_pos_as_xyz
'x, y, z'
'-y, x-y, z'
'-x+y, -x, z'
'-x, -y, z+1/2'
'y, -x+y, z+1/2'
'x-y, x, z+1/2'
'y, x, -z'
'x-y, -y, -z'
'-x, -x+y, -z'
'-y, -x, -z+1/2'
'-x+y, y, -z+1/2'
'x, x-y, -z+1/2'
'-x, -y, -z'
'y, -x+y, -z'
'x-y, x, -z'
'x, y, -z-1/2'
'-y, x-y, -z-1/2'
'-x+y, -x, -z-1/2'
'-y, -x, z'
'-x+y, y, z'
'x, x-y, z'
'y, x, z-1/2'
'x-y, -y, z-1/2'
'-x, -x+y, z-1/2'

loop_
_atom_site_label
_atom_site_type_symbol
_atom_site_fract_x
_atom_site_fract_y
_atom_site_fract_z
_atom_site_U_iso_or_equiv
_atom_site_adp_type
_atom_site_occupancy
_atom_site_symmetry_multiplicity
_atom_site_calc_flag
_atom_site_refinement_flags
_atom_site_disorder_assembly
_atom_site_disorder_group
K1 K 0.0000 0.0000 0.2500 0.0225(10) Uani 1 12 d S . .
K2 K 0.3333 0.6667 0.1100(3) 0.0274(8) Uani 1 6 d S . .
Na Na 0.0000 0.0000 0.0000 0.0158(17) Uani 1 12 d S . .
Os Os 0.6667 0.3333 0.14948(4) 0.0139(2) Uani 1 6 d S . .
O1 O 0.5305(8) 0.0610(16) 0.2500 0.0175(18) Uani 1 4 d S . .
O2 O 0.3667(13) 0.1834(7) 0.0916(5) 0.0279(15) Uani 1 2 d S . .

loop_
_atom_site_aniso_label
_atom_site_aniso_U_11
_atom_site_aniso_U_22
_atom_site_aniso_U_33
_atom_site_aniso_U_23
_atom_site_aniso_U_13
_atom_site_aniso_U_12
K1 0.0241(15) 0.0241(15) 0.019(2) 0.000 0.000 0.0121(7)
K2 0.0233(10) 0.0233(10) 0.0356(19) 0.000 0.000 0.0117(5)
Na 0.018(2) 0.018(2) 0.012(4) 0.000 0.000 0.0089(12)
Os 0.0147(2) 0.0147(2) 0.0123(3) 0.000 0.000 0.00733(11)
O1 0.018(3) 0.010(4) 0.022(4) 0.000 0.000 0.005(2)
O2 0.015(3) 0.034(3) 0.028(3) -0.0055(15) -0.011(3) 0.0075(16)

loop_
_atom_type_symbol
_atom_type_description
_atom_type_scat_dispersion_real
_atom_type_scat_dispersion_imag
_atom_type_scat_source
K K 0.2009 0.2494 'International Tables Vol C Tables 4.2.6.8 and 6.1.1.4'
Na Na 0.0362 0.0249 'International Tables Vol C Tables 4.2.6.8 and 6.1.1.4'
Os Os -1.2165 7.6030 'International Tables Vol C Tables 4.2.6.8 and 6.1.1.4'
O O 0.0106 0.0060 'International Tables Vol C Tables 4.2.6.8 and 6.1.1.4'

loop_
_geom_angle_atom_site_label_1
_geom_angle_atom_site_label_2
_geom_angle_atom_site_label_3
_geom_angle
_geom_angle_site_symmetry_1
_geom_angle_site_symmetry_3
O2 K1 O2 99.9(2) . 16_556
O2 K1 O2 67.8(2) . 3
O2 K1 O2 142.45(10) 16_556 3
O2 K1 O2 142.45(10) . 18_556
O2 K1 O2 67.8(2) 16_556 18_556
O2 K1 O2 99.9(2) 3 18_556
O2 K1 O2 142.45(10) . 17_556
O2 K1 O2 67.8(2) 16_556 17_556
O2 K1 O2 142.45(10) 3 17_556
O2 K1 O2 67.8(2) 18_556 17_556
O2 K1 O2 67.8(2) . 2
O2 K1 O2 142.45(10) 16_556 2
O2 K1 O2 67.8(2) 3 2
O2 K1 O2 142.45(10) 18_556 2
O2 K1 O2 99.9(2) 17_556 2
O2 K1 O1 53.97(12) . 3_665
O2 K1 O1 53.97(12) 16_556 3_665
O2 K1 O1 121.37(12) 3 3_665
O2 K1 O1 121.37(12) 18_556 3_665
O2 K1 O1 93.88(11) 17_556 3_665
O2 K1 O1 93.88(10) 2 3_665
O2 K1 O1 121.37(12) . 3
O2 K1 O1 121.37(12) 16_556 3
O2 K1 O1 53.97(12) 3 3
O2 K1 O1 53.97(12) 18_556 3
O2 K1 O1 93.88(11) 17_556 3
O2 K1 O1 93.88(10) 2 3
O1 K1 O1 167.9(3) 3_665 3
O2 K1 O1 53.97(12) . .
O2 K1 O1 53.97(12) 16_556 .
O2 K1 O1 93.88(10) 3 .
O2 K1 O1 93.88(10) 18_556 .
O2 K1 O1 121.37(12) 17_556 .
O2 K1 O1 121.37(12) 2 .
O1 K1 O1 47.9(3) 3_665 .
O1 K1 O1 120.0 3 .
O2 K1 O1 93.88(10) . 2_545
O2 K1 O1 93.88(10) 16_556 2_545
O2 K1 O1 53.97(12) 3 2_545
O2 K1 O1 53.97(12) 18_556 2_545
O2 K1 O1 121.37(12) 17_556 2_545
O2 K1 O1 121.37(12) 2 2_545
O1 K1 O1 120.0 3_665 2_545
O1 K1 O1 47.9(3) 3 2_545
O1 K1 O1 72.1(3) . 2_545
O2 K1 O1 93.88(11) . 2
O2 K1 O1 93.88(11) 16_556 2
O2 K1 O1 121.37(12) 3 2
O2 K1 O1 121.37(12) 18_556 2
O2 K1 O1 53.97(12) 17_556 2
O2 K1 O1 53.97(12) 2 2
O1 K1 O1 72.1(3) 3_665 2
O1 K1 O1 120.000(1) 3 2
O1 K1 O1 120.000(2) . 2
O1 K1 O1 167.9(3) 2_545 2
O2 K1 O1 121.37(12) . 1_455
O2 K1 O1 121.37(12) 16_556 1_455
O2 K1 O1 93.88(11) 3 1_455
O2 K1 O1 93.88(11) 18_556 1_455
O2 K1 O1 53.97(12) 17_556 1_455
O2 K1 O1 53.97(12) 2 1_455
O1 K1 O1 120.000(1) 3_665 1_455
O1 K1 O1 72.1(3) 3 1_455
O1 K1 O1 167.9(3) . 1_455
O1 K1 O1 120.000(2) 2_545 1_455
O1 K1 O1 47.9(3) 2 1_455
O1 K2 O1 76.5(2) 1_565 2
O1 K2 O1 76.5(2) 1_565 3_665
O1 K2 O1 76.5(2) 2 3_665
O1 K2 O2 95.86(15) 1_565 3_665
O1 K2 O2 131.02(19) 2 3_665
O1 K2 O2 54.86(16) 3_665 3_665
O1 K2 O2 131.02(19) 1_565 2
O1 K2 O2 54.86(16) 2 2
O1 K2 O2 95.86(15) 3_665 2
O2 K2 O2 119.25(5) 3_665 2
O1 K2 O2 54.86(16) 1_565 2_665
O1 K2 O2 131.02(19) 2 2_665
O1 K2 O2 95.86(15) 3_665 2_665
O2 K2 O2 66.3(3) 3_665 2_665
O2 K2 O2 168.0(3) 2 2_665
O1 K2 O2 131.02(19) 1_565 .
O1 K2 O2 95.86(15) 2 .
O1 K2 O2 54.86(16) 3_665 .
O2 K2 O2 53.2(3) 3_665 .
O2 K2 O2 66.3(3) 2 .
O2 K2 O2 119.25(5) 2_665 .
O1 K2 O2 95.86(15) 1_565 3_565
O1 K2 O2 54.86(16) 2 3_565
O1 K2 O2 131.02(19) 3_665 3_565
O2 K2 O2 168.0(3) 3_665 3_565
O2 K2 O2 53.2(3) 2 3_565
O2 K2 O2 119.25(5) 2_665 3_565
O2 K2 O2 119.25(5) . 3_565
O1 K2 O2 54.86(16) 1_565 1_565
O1 K2 O2 95.86(15) 2 1_565
O1 K2 O2 131.02(19) 3_665 1_565
O2 K2 O2 119.25(5) 3_665 1_565
O2 K2 O2 119.25(5) 2 1_565
O2 K2 O2 53.2(3) 2_665 1_565
O2 K2 O2 168.0(3) . 1_565
O2 K2 O2 66.3(3) 3_565 1_565
O1 K2 O2 116.42(14) 1_565 14_565
O1 K2 O2 116.42(14) 2 14_565
O1 K2 O2 162.72(19) 3_665 14_565
O2 K2 O2 110.27(15) 3_665 14_565
O2 K2 O2 84.03(15) 2 14_565
O2 K2 O2 84.03(15) 2_665 14_565
O2 K2 O2 110.27(15) . 14_565
O2 K2 O2 61.8(2) 3_565 14_565
O2 K2 O2 61.8(2) 1_565 14_565
O1 K2 O2 162.72(19) 1_565 15
O1 K2 O2 116.42(14) 2 15
O1 K2 O2 116.42(14) 3_665 15
O2 K2 O2 84.03(15) 3_665 15
O2 K2 O2 61.8(2) 2 15
O2 K2 O2 110.27(15) 2_665 15
O2 K2 O2 61.8(2) . 15
O2 K2 O2 84.03(15) 3_565 15
O2 K2 O2 110.27(15) 1_565 15
O2 K2 O2 48.6(2) 14_565 15
O1 K2 O2 116.42(14) 1_565 13_665
O1 K2 O2 162.72(19) 2 13_665
O1 K2 O2 116.42(14) 3_665 13_665
O2 K2 O2 61.8(2) 3_665 13_665
O2 K2 O2 110.27(15) 2 13_665
O2 K2 O2 61.8(2) 2_665 13_665
O2 K2 O2 84.03(15) . 13_665
O2 K2 O2 110.27(15) 3_565 13_665
O2 K2 O2 84.03(15) 1_565 13_665
O2 K2 O2 48.6(2) 14_565 13_665
O2 K2 O2 48.6(2) 15 13_665
O2 Na O2 91.0(2) 13 15
O2 Na O2 89.0(2) 13 3
O2 Na O2 180.0(4) 15 3
O2 Na O2 180.0 13 .
O2 Na O2 89.0(2) 15 .
O2 Na O2 91.0(2) 3 .
O2 Na O2 91.0(2) 13 14
O2 Na O2 91.0(2) 15 14
O2 Na O2 89.0(2) 3 14
O2 Na O2 89.0(2) . 14
O2 Na O2 89.0(2) 13 2
O2 Na O2 89.0(2) 15 2
O2 Na O2 91.0(2) 3 2
O2 Na O2 91.0(2) . 2
O2 Na O2 180.0(3) 14 2
O2 Na K1 55.47(17) 13 13
O2 Na K1 55.47(17) 15 13
O2 Na K1 124.53(17) 3 13
O2 Na K1 124.53(17) . 13
O2 Na K1 55.47(17) 14 13
O2 Na K1 124.53(17) 2 13
O2 Na K1 124.53(17) 13 .
O2 Na K1 124.53(17) 15 .
O2 Na K1 55.47(17) 3 .
O2 Na K1 55.47(17) . .
O2 Na K1 124.53(17) 14 .
O2 Na K1 55.47(17) 2 .
K1 Na K1 180.0 13 .
O2 Na K2 52.45(3) 13 13
O2 Na K2 121.04(18) 15 13
O2 Na K2 58.96(18) 3 13
O2 Na K2 127.55(3) . 13
O2 Na K2 52.45(3) 14 13
O2 Na K2 127.55(3) 2 13
K1 Na K2 65.57(6) 13 13
K1 Na K2 114.43(6) . 13
O2 Na K2 121.04(18) 13 13_665
O2 Na K2 52.45(3) 15 13_665
O2 Na K2 127.55(3) 3 13_665
O2 Na K2 58.96(18) . 13_665
O2 Na K2 52.45(3) 14 13_665
O2 Na K2 127.55(3) 2 13_665
K1 Na K2 65.57(6) 13 13_665
K1 Na K2 114.43(6) . 13_665
K2 Na K2 104.08(7) 13 13_665
O2 Na K2 58.96(18) 13 1_445
O2 Na K2 127.55(3) 15 1_445
O2 Na K2 52.45(3) 3 1_445
O2 Na K2 121.04(18) . 1_445
O2 Na K2 127.55(3) 14 1_445
O2 Na K2 52.45(3) 2 1_445
K1 Na K2 114.43(6) 13 1_445
K1 Na K2 65.57(6) . 1_445
K2 Na K2 75.92(7) 13 1_445
K2 Na K2 180.00(11) 13_665 1_445
O2 Na K2 127.55(3) 13 .
O2 Na K2 58.96(18) 15 .
O2 Na K2 121.04(18) 3 .
O2 Na K2 52.45(3) . .
O2 Na K2 127.55(3) 14 .
O2 Na K2 52.45(3) 2 .
K1 Na K2 114.43(6) 13 .
K1 Na K2 65.57(6) . .
K2 Na K2 180.0 13 .
K2 Na K2 75.92(7) 13_665 .
K2 Na K2 104.08(7) 1_445 .
O2 Os O2 99.8(3) 2_655 .
O2 Os O2 99.8(3) 2_655 3_665
O2 Os O2 99.8(3) . 3_665
O2 Os O1 91.4(2) 2_655 2_655
O2 Os O1 162.5(3) . 2_655
O2 Os O1 91.4(2) 3_665 2_655
O2 Os O1 162.5(3) 2_655 3_665
O2 Os O1 91.4(2) . 3_665
O2 Os O1 91.4(2) 3_665 3_665
O1 Os O1 74.8(3) 2_655 3_665
O2 Os O1 91.4(2) 2_655 .
O2 Os O1 91.4(2) . .
O2 Os O1 162.5(3) 3_665 .
O1 Os O1 74.8(3) 2_655 .
O1 Os O1 74.8(3) 3_665 .
O2 Os Os 118.0(2) 2_655 16_556
O2 Os Os 118.0(2) . 16_556
O2 Os Os 118.0(2) 3_665 16_556
O1 Os Os 44.54(18) 2_655 16_556
O1 Os Os 44.54(17) 3_665 16_556
O1 Os Os 44.54(18) . 16_556
O2 Os K2 142.8(2) 2_655 .
O2 Os K2 59.25(4) . .
O2 Os K2 59.25(4) 3_665 .
O1 Os K2 117.44(7) 2_655 .
O1 Os K2 54.72(19) 3_665 .
O1 Os K2 117.44(7) . .
Os Os K2 99.26(7) 16_556 .
O2 Os K2 59.25(4) 2_655 1_545
O2 Os K2 59.25(4) . 1_545
O2 Os K2 142.8(2) 3_665 1_545
O1 Os K2 117.44(7) 2_655 1_545
O1 Os K2 117.44(7) 3_665 1_545
O1 Os K2 54.72(19) . 1_545
Os Os K2 99.26(7) 16_556 1_545
K2 Os K2 117.46(4) . 1_545
O2 Os K2 59.25(4) 2_655 1_655
O2 Os K2 142.8(2) . 1_655
O2 Os K2 59.25(4) 3_665 1_655
O1 Os K2 54.72(19) 2_655 1_655
O1 Os K2 117.44(7) 3_665 1_655
O1 Os K2 117.44(7) . 1_655
Os Os K2 99.26(7) 16_556 1_655
K2 Os K2 117.46(4) . 1_655
K2 Os K2 117.46(4) 1_545 1_655
O2 Os K2 62.0(2) 2_655 13_665
O2 Os K2 62.0(2) . 13_665
O2 Os K2 62.0(2) 3_665 13_665
O1 Os K2 135.46(18) 2_655 13_665
O1 Os K2 135.46(17) 3_665 13_665
O1 Os K2 135.46(18) . 13_665
Os Os K2 180.0 16_556 13_665
K2 Os K2 80.74(7) . 13_665
K2 Os K2 80.74(7) 1_545 13_665
K2 Os K2 80.74(7) 1_655 13_665
O2 Os K1 50.5(2) 2_655 1_655
O2 Os K1 125.99(3) . 1_655
O2 Os K1 125.99(3) 3_665 1_655
O1 Os K1 53.332(14) 2_655 1_655
O1 Os K1 111.99(17) 3_665 1_655
O1 Os K1 53.332(14) . 1_655
Os Os K1 67.456(8) 16_556 1_655
K2 Os K1 166.71(7) . 1_655
K2 Os K1 66.79(3) 1_545 1_655
K2 Os K1 66.79(3) 1_655 1_655
K2 Os K1 112.545(8) 13_665 1_655
Os O1 Os 90.9(3) . 16_556
Os O1 K2 90.20(8) . 1_545
Os O1 K2 178.9(3) 16_556 1_545
Os O1 K2 178.9(3) . 16_546
Os O1 K2 90.20(8) 16_556 16_546
K2 O1 K2 88.7(3) 1_545 16_546
Os O1 K1 94.23(10) . .
Os O1 K1 94.23(10) 16_556 .
K2 O1 K1 85.69(12) 1_545 .
K2 O1 K1 85.69(12) 16_546 .
Os O1 K1 94.23(10) . 1_655
Os O1 K1 94.23(10) 16_556 1_655
K2 O1 K1 85.69(12) 1_545 1_655
K2 O1 K1 85.69(12) 16_546 1_655
K1 O1 K1 167.9(3) . 1_655
Os O2 Na 173.4(4) . .
Os O2 K1 102.1(3) . .
Na O2 K1 84.5(2) . .
Os O2 K2 90.57(13) . .
Na O2 K2 90.11(14) . .
K1 O2 K2 84.05(15) . .
Os O2 K2 90.57(13) . 1_545
Na O2 K2 90.11(14) . 1_545
K1 O2 K2 84.05(15) . 1_545
K2 O2 K2 168.0(3) . 1_545
Os O2 K2 89.6(3) . 13_665
Na O2 K2 83.85(19) . 13_665
K1 O2 K2 168.3(2) . 13_665
K2 O2 K2 95.97(15) . 13_665
K2 O2 K2 95.97(15) 1_545 13_665

loop_
_geom_bond_atom_site_label_1
_geom_bond_atom_site_label_2
_geom_bond_distance
_geom_bond_site_symmetry_2
K1 O2 2.960(7) .
K1 O2 2.960(7) 16_556
K1 O2 2.960(7) 3
K1 O2 2.960(7) 18_556
K1 O2 2.960(7) 17_556
K1 O2 2.960(7) 2
K1 O1 3.0166(9) 3_665
K1 O1 3.0166(9) 3
K1 O1 3.0166(9) .
K1 O1 3.0166(9) 2_545
K1 O1 3.0166(9) 2
K1 O1 3.0166(9) 1_455
K2 O1 2.865(7) 1_565
K2 O1 2.865(7) 2
K2 O1 2.865(7) 3_665
K2 O2 3.0164(9) 3_665
K2 O2 3.0164(9) 2
K2 O2 3.0164(9) 2_665
K2 O2 3.0164(9) .
K2 O2 3.0164(9) 3_565
K2 O2 3.0164(9) 1_565
K2 O2 3.279(8) 14_565
K2 O2 3.279(8) 15
K2 O2 3.279(8) 13_665
Na O2 2.313(6) 13
Na O2 2.313(6) 15
Na O2 2.313(6) 3
Na O2 2.313(6) .
Na O2 2.313(6) 14
Na O2 2.313(6) 2
Na K1 3.5763(4) 13
Na K2 3.8047(17) 13
Na K2 3.8047(17) 13_665
Na K2 3.8047(17) 1_445
Os O2 1.764(7) 2_655
Os O2 1.764(7) .
Os O2 1.764(7) 3_665
Os O1 2.017(6) 2_655
Os O1 2.017(6) 3_665
Os O1 2.017(6) .
Os Os 2.8760(11) 16_556
Os K2 3.5097(7) 1_545
Os K2 3.5097(7) 1_655
Os K2 3.712(4) 13_665
Os K1 3.7506(3) 1_655
O1 Os 2.017(6) 16_556
O1 K2 2.865(7) 1_545
O1 K2 2.865(7) 16_546
O1 K1 3.0166(9) 1_655
O2 K2 3.0164(9) 1_545
O2 K2 3.279(8) 13_665

_cod_database_fobs_code 1562973
